data_1544592
loop_
_publ_author_name
'Dong, Xin'
'Tian, Hongkun'
'Xie, Zhiyuan'
'Geng, Yanhou'
'Wang, Fosong'

_publ_section_title
;
 Donor--acceptor conjugated polymers based on two-dimensional thiophene
 derivatives for bulk heterojunction solar cells
;
_journal_issue 2
_journal_name_full 'Polym. Chem.'
_journal_page_first 421
_journal_paper_doi 10.1039/C6PY01767C
_journal_volume 8
_journal_year 2017
_chemical_formula_moiety 'C30 H36 S4'
_chemical_formula_sum 'C30 H36 S4'
_chemical_formula_weight 524.83
_chemical_name_systematic
; 
 ? 
;
_space_group_IT_number 2
_symmetry_cell_setting triclinic
_symmetry_space_group_name_Hall '-P 1'
_symmetry_space_group_name_H-M 'P -1'
_atom_sites_solution_hydrogens geom
_atom_sites_solution_primary direct
_atom_sites_solution_secondary difmap
_audit_creation_method SHELXL-97
_audit_update_record
;
2016-09-18 deposited with the CCDC.
2016-11-16 downloaded from the CCDC.
;
_cell_angle_alpha 81.785(2)
_cell_angle_beta 73.648(2)
_cell_angle_gamma 66.336(2)
_cell_formula_units_Z 1
_cell_length_a 9.0286(14)
_cell_length_b 9.0591(15)
_cell_length_c 9.4956(15)
_cell_measurement_reflns_used 2841
_cell_measurement_temperature 293(2)
_cell_measurement_theta_max 27.9926
_cell_measurement_theta_min 2.2365
_cell_volume 682.18(19)
_computing_structure_refinement 'SHELXL-97 (Sheldrick, 1997)'
_computing_structure_solution 'SHELXS-97 (Sheldrick, 1990)'
_diffrn_ambient_temperature 293(2)
_diffrn_measured_fraction_theta_full 0.976
_diffrn_measured_fraction_theta_max 0.976
_diffrn_measurement_device_type 'Bruker P4'
_diffrn_measurement_method '\w scans'
_diffrn_radiation_monochromator graphite
_diffrn_radiation_source 'fine-focus sealed tube'
_diffrn_radiation_type MoK\a
_diffrn_radiation_wavelength 0.71073
_diffrn_reflns_av_R_equivalents 0.0259
_diffrn_reflns_av_sigmaI/netI 0.0363
_diffrn_reflns_limit_h_max 10
_diffrn_reflns_limit_h_min -10
_diffrn_reflns_limit_k_max 10
_diffrn_reflns_limit_k_min -6
_diffrn_reflns_limit_l_max 11
_diffrn_reflns_limit_l_min -10
_diffrn_reflns_number 3528
_diffrn_reflns_theta_full 24.99
_diffrn_reflns_theta_max 24.99
_diffrn_reflns_theta_min 2.24
_exptl_absorpt_coefficient_mu 0.366
_exptl_crystal_colour unknown
_exptl_crystal_density_diffrn 1.278
_exptl_crystal_density_method 'not measured'
_exptl_crystal_description unknown
_exptl_crystal_F_000 280
_refine_diff_density_max 0.254
_refine_diff_density_min -0.319
_refine_diff_density_rms 0.077
_refine_ls_extinction_method none
_refine_ls_goodness_of_fit_ref 1.119
_refine_ls_hydrogen_treatment mixed
_refine_ls_matrix_type full
_refine_ls_number_parameters 155
_refine_ls_number_reflns 2352
_refine_ls_number_restraints 0
_refine_ls_restrained_S_all 1.119
_refine_ls_R_factor_all 0.0401
_refine_ls_R_factor_gt 0.0358
_refine_ls_shift/su_max 0.000
_refine_ls_shift/su_mean 0.000
_refine_ls_structure_factor_coef Fsqd
_refine_ls_weighting_details 'calc w=1/[\s^2^(Fo^2^)+(0.0684P)^2^+0.1373P] where P=(Fo^2^+2Fc^2^)/3'
_refine_ls_weighting_scheme calc
_refine_ls_wR_factor_gt 0.0995
_refine_ls_wR_factor_ref 0.1112
_reflns_number_gt 2123
_reflns_number_total 2352
_reflns_threshold_expression >2sigma(I)
_cod_data_source_file c6py01767c2.cif
_cod_data_source_block z1
_cod_depositor_comments 'Adding full bibliography for 1544592.cif.'
_cod_database_code 1544592

loop_
_symmetry_equiv_pos_as_xyz
'x, y, z'
'-x, -y, -z'

loop_
_atom_site_label
_atom_site_type_symbol
_atom_site_fract_x
_atom_site_fract_y
_atom_site_fract_z
_atom_site_U_iso_or_equiv
_atom_site_adp_type
_atom_site_occupancy
_atom_site_symmetry_multiplicity
_atom_site_calc_flag
_atom_site_refinement_flags
S1 S 0.32456(5) 1.00207(5) 0.17418(5) 0.03049(18) Uani 1 1 d .
S2 S 0.06290(6) 0.66067(6) 0.04523(6) 0.03778(19) Uani 1 1 d .
C1 C 0.5187(2) 1.1260(2) 0.2651(2) 0.0316(4) Uani 1 1 d .
H1A H 0.4152 1.1980 0.3252 0.038 Uiso 1 1 calc R
H1B H 0.5435 1.1822 0.1721 0.038 Uiso 1 1 calc R
C2 C 0.6886(2) 1.2373(2) 0.3593(2) 0.0336(4) Uani 1 1 d .
H2A H 0.7101 1.2908 0.2641 0.040 Uiso 1 1 calc R
H2B H 0.5893 1.3119 0.4217 0.040 Uiso 1 1 calc R
C3 C 0.4943(2) 0.9791(2) 0.23714(18) 0.0285(4) Uani 1 1 d .
C4 C 0.5277(2) 0.7168(2) 0.2085(2) 0.0360(4) Uani 1 1 d .
H4 H 0.5806 0.6051 0.2112 0.043 Uiso 1 1 calc R
C5 C 0.2829(2) 0.7218(2) 0.12477(19) 0.0297(4) Uani 1 1 d .
C6 C 0.0740(2) 0.9641(2) 0.01648(19) 0.0302(4) Uani 1 1 d .
H6 H 0.1362 1.0271 0.0077 0.036 Uiso 1 1 calc R
C7 C 0.3821(2) 0.7957(2) 0.16435(19) 0.0285(4) Uani 1 1 d .
C8 C 0.5902(2) 0.8201(2) 0.2495(2) 0.0362(4) Uani 1 1 d .
H8 H 0.6875 0.7828 0.2818 0.043 Uiso 1 1 calc R
C9 C 0.1464(2) 0.7975(2) 0.06448(19) 0.0299(4) Uani 1 1 d .
C10 C 0.6579(2) 1.0885(2) 0.34121(19) 0.0308(4) Uani 1 1 d .
H10A H 0.7600 1.0110 0.2847 0.037 Uiso 1 1 calc R
H10B H 0.6295 1.0393 0.4373 0.037 Uiso 1 1 calc R
C11 C 0.8358(2) 1.1946(2) 0.4264(2) 0.0347(4) Uani 1 1 d .
H11A H 0.8108 1.1456 0.5232 0.042 Uiso 1 1 calc R
H11B H 0.9325 1.1145 0.3667 0.042 Uiso 1 1 calc R
C12 C 0.8809(3) 1.3351(3) 0.4405(3) 0.0456(5) Uani 1 1 d .
H12A H 0.7849 1.4165 0.4995 0.055 Uiso 1 1 calc R
H12B H 0.9097 1.3831 0.3439 0.055 Uiso 1 1 calc R
C13 C 0.2112(3) 0.5047(2) 0.1151(2) 0.0417(5) Uani 1 1 d .
H13 H 0.2175 0.3988 0.1262 0.050 Uiso 1 1 calc R
C14 C 0.3170(2) 0.5533(2) 0.1517(2) 0.0372(5) Uani 1 1 d .
H14 H 0.4048 0.4837 0.1912 0.045 Uiso 1 1 calc R
C15 C 1.0268(3) 1.2821(3) 0.5111(3) 0.0478(5) Uani 1 1 d .
H15A H 0.9958 1.2414 0.6093 0.072 Uiso 1 1 calc R
H15B H 1.0558 1.3725 0.5138 0.072 Uiso 1 1 calc R
H15C H 1.1209 1.1989 0.4547 0.072 Uiso 1 1 calc R

loop_
_atom_site_aniso_label
_atom_site_aniso_U_11
_atom_site_aniso_U_22
_atom_site_aniso_U_33
_atom_site_aniso_U_23
_atom_site_aniso_U_13
_atom_site_aniso_U_12
S1 0.0284(3) 0.0240(3) 0.0412(3) 0.00122(19) -0.0178(2) -0.0067(2)
S2 0.0374(3) 0.0334(3) 0.0503(3) -0.0009(2) -0.0192(2) -0.0158(2)
C1 0.0293(9) 0.0307(10) 0.0373(10) 0.0019(8) -0.0137(7) -0.0112(8)
C2 0.0355(10) 0.0327(10) 0.0366(10) 0.0018(8) -0.0137(8) -0.0146(8)
C3 0.0252(8) 0.0313(10) 0.0296(9) -0.0003(7) -0.0106(7) -0.0091(7)
C4 0.0322(10) 0.0235(9) 0.0505(11) -0.0018(8) -0.0200(8) -0.0020(8)
C5 0.0291(9) 0.0276(9) 0.0316(9) -0.0027(7) -0.0079(7) -0.0089(7)
C6 0.0310(9) 0.0311(9) 0.0329(9) 0.0008(7) -0.0128(7) -0.0137(7)
C7 0.0272(9) 0.0255(9) 0.0314(9) -0.0017(7) -0.0100(7) -0.0065(7)
C8 0.0292(9) 0.0333(11) 0.0459(11) 0.0000(8) -0.0194(8) -0.0055(8)
C9 0.0290(9) 0.0310(10) 0.0326(9) -0.0013(7) -0.0097(7) -0.0127(8)
C10 0.0299(9) 0.0331(10) 0.0329(9) 0.0014(7) -0.0112(7) -0.0141(8)
C11 0.0344(10) 0.0351(11) 0.0396(10) 0.0002(8) -0.0153(8) -0.0144(8)
C12 0.0499(13) 0.0331(12) 0.0645(14) 0.0018(10) -0.0301(11) -0.0171(10)
C13 0.0430(11) 0.0274(10) 0.0570(12) -0.0010(9) -0.0184(9) -0.0120(9)
C14 0.0368(10) 0.0259(10) 0.0489(11) 0.0000(8) -0.0178(8) -0.0075(8)
C15 0.0452(12) 0.0414(12) 0.0692(14) -0.0070(10) -0.0294(11) -0.0170(10)

loop_
_atom_type_symbol
_atom_type_description
_atom_type_scat_dispersion_real
_atom_type_scat_dispersion_imag
_atom_type_scat_source
C C 0.0033 0.0016 'International Tables Vol C Tables 4.2.6.8 and 6.1.1.4'
H H 0.0000 0.0000 'International Tables Vol C Tables 4.2.6.8 and 6.1.1.4'
S S 0.1246 0.1234 'International Tables Vol C Tables 4.2.6.8 and 6.1.1.4'

loop_
_geom_angle_atom_site_label_1
_geom_angle_atom_site_label_2
_geom_angle_atom_site_label_3
_geom_angle
_geom_angle_site_symmetry_1
C3 S1 C7 93.33(8) .
C13 S2 C9 91.77(9) .
C3 C1 C10 113.76(15) .
C3 C1 H1A 108.8 .
C10 C1 H1A 108.8 .
C3 C1 H1B 108.8 .
C10 C1 H1B 108.8 .
H1A C1 H1B 107.7 .
C11 C2 C10 111.80(15) .
C11 C2 H2A 109.3 .
C10 C2 H2A 109.3 .
C11 C2 H2B 109.3 .
C10 C2 H2B 109.3 .
H2A C2 H2B 107.9 .
C8 C3 C1 130.27(17) .
C8 C3 S1 110.17(14) .
C1 C3 S1 119.54(13) .
C7 C4 C8 114.18(17) .
C7 C4 H4 122.9 .
C8 C4 H4 122.9 .
C9 C5 C14 111.35(17) .
C9 C5 C7 127.61(17) .
C14 C5 C7 121.00(17) .
C6 C6 C9 126.0(2) 2_575
C6 C6 H6 117.0 2_575
C9 C6 H6 117.0 .
C4 C7 C5 126.71(17) .
C4 C7 S1 108.81(14) .
C5 C7 S1 124.36(14) .
C3 C8 C4 113.51(17) .
C3 C8 H8 123.2 .
C4 C8 H8 123.2 .
C5 C9 C6 129.30(17) .
C5 C9 S2 110.80(14) .
C6 C9 S2 119.88(13) .
C1 C10 C2 113.01(15) .
C1 C10 H10A 109.0 .
C2 C10 H10A 109.0 .
C1 C10 H10B 109.0 .
C2 C10 H10B 109.0 .
H10A C10 H10B 107.8 .
C12 C11 C2 115.18(16) .
C12 C11 H11A 108.5 .
C2 C11 H11A 108.5 .
C12 C11 H11B 108.5 .
C2 C11 H11B 108.5 .
H11A C11 H11B 107.5 .
C11 C12 C15 111.61(17) .
C11 C12 H12A 109.3 .
C15 C12 H12A 109.3 .
C11 C12 H12B 109.3 .
C15 C12 H12B 109.3 .
H12A C12 H12B 108.0 .
C14 C13 S2 112.04(16) .
C14 C13 H13 124.0 .
S2 C13 H13 124.0 .
C13 C14 C5 114.03(18) .
C13 C14 H14 123.0 .
C5 C14 H14 123.0 .
C12 C15 H15A 109.5 .
C12 C15 H15B 109.5 .
H15A C15 H15B 109.5 .
C12 C15 H15C 109.5 .
H15A C15 H15C 109.5 .
H15B C15 H15C 109.5 .

loop_
_geom_bond_atom_site_label_1
_geom_bond_atom_site_label_2
_geom_bond_distance
_geom_bond_site_symmetry_2
S1 C3 1.7240(17) .
S1 C7 1.7366(18) .
S2 C13 1.716(2) .
S2 C9 1.7409(18) .
C1 C3 1.504(3) .
C1 C10 1.521(3) .
C1 H1A 0.9700 .
C1 H1B 0.9700 .
C2 C11 1.521(3) .
C2 C10 1.522(3) .
C2 H2A 0.9700 .
C2 H2B 0.9700 .
C3 C8 1.359(3) .
C4 C7 1.373(3) .
C4 C8 1.412(3) .
C4 H4 0.9300 .
C5 C9 1.387(3) .
C5 C14 1.430(3) .
C5 C7 1.461(3) .
C6 C6 1.337(4) 2_575
C6 C9 1.446(3) .
C6 H6 0.9300 .
C8 H8 0.9300 .
C10 H10A 0.9700 .
C10 H10B 0.9700 .
C11 C12 1.516(3) .
C11 H11A 0.9700 .
C11 H11B 0.9700 .
C12 C15 1.521(3) .
C12 H12A 0.9700 .
C12 H12B 0.9700 .
C13 C14 1.340(3) .
C13 H13 0.9300 .
C14 H14 0.9300 .
C15 H15A 0.9600 .
C15 H15B 0.9600 .
C15 H15C 0.9600 .
